data_1548442
loop_
_publ_author_name
'Katsuma, Yuhei'
'Asakawa, Hiroki'
'Yamashita, Makoto'

_publ_section_title
;
 Reactivity of highly Lewis acidic diborane(4) towards pyridine and
 isocyanide: formation of boraalkene-pyridine complex and
 <i>ortho</i>-functionalized pyridine derivatives.
;
_journal_issue 5
_journal_name_full 'Chemical science'
_journal_page_first 1301
_journal_page_last 1310
_journal_paper_doi 10.1039/c7sc04759b
_journal_volume 9
_journal_year 2018
_chemical_formula_moiety 'C39 H47 B2 F3 N2 O2'
_chemical_formula_sum 'C39 H47 B2 F3 N2 O2'
_chemical_formula_weight 654.40
_space_group_crystal_system monoclinic
_space_group_IT_number 14
_space_group_name_Hall '-P 2ybc'
_space_group_name_H-M_alt 'P 1 21/c 1'
_symmetry_space_group_name_Hall '-P 2ybc'
_symmetry_space_group_name_H-M 'P 1 21/c 1'
_atom_sites_solution_hydrogens geom
_audit_creation_method SHELXL-2014
_audit_update_record
;
2017-11-03 deposited with the CCDC.
2017-12-11 downloaded from the CCDC.
;
_cell_angle_alpha 90
_cell_angle_beta 93.855(3)
_cell_angle_gamma 90
_cell_formula_units_Z 4
_cell_length_a 14.252(3)
_cell_length_b 17.527(3)
_cell_length_c 14.877(3)
_cell_measurement_reflns_used 5502
_cell_measurement_temperature 93(2)
_cell_measurement_theta_max 31.1250
_cell_measurement_theta_min 2.6992
_cell_volume 3707.8(13)
_computing_cell_refinement 'RIGAKU CrystalClear'
_computing_data_collection 'RIGAKU CrystalClear'
_computing_data_reduction 'RIGAKU CrystalClear'
_computing_molecular_graphics 'Yadokari-XG 2009(Wakita Nemoto et al.)'
_computing_publication_material 'Yadokari-XG 2009(Wakita,Nemoto et al.)'
_computing_structure_refinement 'SHELXL-2014 (Sheldrick, 2014)'
_computing_structure_solution SIR-2004
_diffrn_ambient_temperature 93(2)
_diffrn_detector_area_resol_mean 28.5714
_diffrn_measured_fraction_theta_full 0.972
_diffrn_measured_fraction_theta_max 0.997
_diffrn_measurement_device_type 'Rigaku VariMax Saturn'
_diffrn_measurement_method 'omega scans'
_diffrn_radiation_monochromator Confocal
_diffrn_radiation_source 'rotating-anode X-ray tube'
_diffrn_radiation_type MoK\a
_diffrn_radiation_wavelength 0.71075
_diffrn_reflns_av_R_equivalents 0.0759
_diffrn_reflns_av_unetI/netI 0.0780
_diffrn_reflns_Laue_measured_fraction_full 0.972
_diffrn_reflns_Laue_measured_fraction_max 0.997
_diffrn_reflns_limit_h_max 14
_diffrn_reflns_limit_h_min -16
_diffrn_reflns_limit_k_max 20
_diffrn_reflns_limit_k_min -20
_diffrn_reflns_limit_l_max 17
_diffrn_reflns_limit_l_min -17
_diffrn_reflns_number 25208
_diffrn_reflns_point_group_measured_fraction_full 0.972
_diffrn_reflns_point_group_measured_fraction_max 0.997
_diffrn_reflns_theta_full 24.999
_diffrn_reflns_theta_max 24.999
_diffrn_reflns_theta_min 3.010
_exptl_absorpt_coefficient_mu 0.081
_exptl_absorpt_correction_T_max 1.0000
_exptl_absorpt_correction_T_min 0.8510
_exptl_absorpt_correction_type multi-scan
_exptl_absorpt_process_details 'Jacobson, R. (1998) Private communication'
_exptl_crystal_colour Yellow
_exptl_crystal_density_diffrn 1.172
_exptl_crystal_description Platelet
_exptl_crystal_F_000 1392
_exptl_crystal_size_max 0.100
_exptl_crystal_size_mid 0.080
_exptl_crystal_size_min 0.010
_refine_diff_density_max 0.254
_refine_diff_density_min -0.298
_refine_diff_density_rms 0.068
_refine_ls_extinction_method none
_refine_ls_goodness_of_fit_ref 1.101
_refine_ls_hydrogen_treatment constr
_refine_ls_matrix_type full
_refine_ls_number_parameters 482
_refine_ls_number_reflns 6508
_refine_ls_number_restraints 60
_refine_ls_restrained_S_all 1.104
_refine_ls_R_factor_all 0.1162
_refine_ls_R_factor_gt 0.0767
_refine_ls_shift/su_max 0.001
_refine_ls_shift/su_mean 0.000
_refine_ls_structure_factor_coef Fsqd
_refine_ls_weighting_details 'w=1/[\s^2^(Fo^2^)+(0.0910P)^2^+0.7281P] where P=(Fo^2^+2Fc^2^)/3'
_refine_ls_weighting_scheme calc
_refine_ls_wR_factor_gt 0.1719
_refine_ls_wR_factor_ref 0.1975
_reflns_Friedel_coverage 0.000
_reflns_number_gt 4426
_reflns_number_total 6508
_reflns_threshold_expression 'I > 2\s(I)'
_cod_data_source_file c7sc04759b3.cif
_cod_data_source_block 5c
_cod_depositor_comments
;
The following automatic conversions were performed:

'_exptl_absorpt_correction_type' value 'Multi-scan' changed to
'multi-scan' according to
/home/data/users/saulius/crontab/automatic-downloads/rss-feeds/RSC/lib/dictionaries/cif_core.dic
dictionary named 'cif_core.dic' version 2.4.2 from 2011-04-26.

Automatic conversion script
Id: cif_fix_values 4973 2017-02-22 13:04:09Z antanas 

 Adding full bibliography for 1548427--1548445.cif.
;
_cod_original_cell_volume 3707.7(11)
_cod_database_code 1548442
_shelx_space_group_comment
;
The symmetry employed for this shelxl refinement is uniquely defined
by the following loop, which should always be used as a source of
symmetry information in preference to the above space-group names.
They are only intended as comments.
;
_shelx_estimated_absorpt_t_min 0.992
_shelx_estimated_absorpt_t_max 0.999
_shelxl_version_number 2014-3

loop_
_space_group_symop_operation_xyz
'x, y, z'
'-x, y+1/2, -z+1/2'
'-x, -y, -z'
'x, -y-1/2, z-1/2'

loop_
_atom_site_label
_atom_site_type_symbol
_atom_site_fract_x
_atom_site_fract_y
_atom_site_fract_z
_atom_site_U_iso_or_equiv
_atom_site_adp_type
_atom_site_occupancy
_atom_site_site_symmetry_order
_atom_site_calc_flag
_atom_site_refinement_flags_posn
_atom_site_refinement_flags_adp
_atom_site_refinement_flags_occupancy
_atom_site_disorder_assembly
_atom_site_disorder_group
N1 N 0.86381(16) 0.44954(13) 0.27391(16) 0.0235(6) Uani 1 1 d . . . . .
C1 C 0.9506(2) 0.48272(17) 0.3053(2) 0.0259(7) Uani 1 1 d . . . . .
H37 H 0.9538 0.5112 0.3598 0.031 Uiso 1 1 calc R U . . .
C2 C 1.0279(2) 0.47500(18) 0.2603(2) 0.0309(8) Uani 1 1 d . . . . .
H38 H 1.0856 0.4970 0.2829 0.037 Uiso 1 1 calc R U . . .
C3 C 1.0227(2) 0.43259(19) 0.1764(2) 0.0330(8) Uani 1 1 d . . . . .
C4 C 0.9477(2) 0.38837(17) 0.1551(2) 0.0287(7) Uani 1 1 d . . . . .
H39 H 0.9434 0.3610 0.0999 0.034 Uiso 1 1 calc R U . . .
C5 C 0.8728(2) 0.38230(16) 0.21667(19) 0.0231(7) Uani 1 1 d . . . . .
C6 C 0.8146(2) 0.32386(16) 0.22892(19) 0.0237(7) Uani 1 1 d . . . . .
H40 H 0.7745 0.3302 0.2769 0.028 Uiso 1 1 calc R U . . .
N2 N 0.80350(16) 0.25456(13) 0.18201(16) 0.0223(6) Uani 1 1 d . . . . .
C7 C 0.8646(2) 0.23616(17) 0.1116(2) 0.0243(7) Uani 1 1 d . . . . .
C8 C 0.9523(2) 0.20439(17) 0.1350(2) 0.0257(7) Uani 1 1 d . . . . .
C9 C 1.0116(2) 0.18937(18) 0.0673(2) 0.0324(8) Uani 1 1 d . . . . .
H41 H 1.0717 0.1676 0.0820 0.039 Uiso 1 1 calc R U . . .
C10 C 0.9843(2) 0.20583(18) -0.0220(2) 0.0328(8) Uani 1 1 d . . . . .
H42 H 1.0258 0.1956 -0.0679 0.039 Uiso 1 1 calc R U . . .
C11 C 0.8965(2) 0.23711(18) -0.0440(2) 0.0312(7) Uani 1 1 d . . . . .
H43 H 0.8784 0.2487 -0.1051 0.037 Uiso 1 1 calc R U . . .
C12 C 0.8344(2) 0.25172(17) 0.0223(2) 0.0257(7) Uani 1 1 d . . . . .
C13 C 0.9844(2) 0.1900(2) 0.2319(2) 0.0351(8) Uani 1 1 d . . . . .
H1 H 1.0439 0.1618 0.2348 0.053 Uiso 1 1 calc R U . . .
H2 H 0.9367 0.1599 0.2607 0.053 Uiso 1 1 calc R U . . .
H3 H 0.9935 0.2388 0.2634 0.053 Uiso 1 1 calc R U . . .
C14 C 0.7381(2) 0.2844(2) -0.0020(2) 0.0355(8) Uani 1 1 d . . . . .
H4 H 0.6901 0.2461 0.0090 0.053 Uiso 1 1 calc R U . . .
H5 H 0.7333 0.2988 -0.0658 0.053 Uiso 1 1 calc R U . . .
H6 H 0.7284 0.3297 0.0350 0.053 Uiso 1 1 calc R U . . .
B1 B 0.7281(2) 0.2041(2) 0.1984(2) 0.0249(8) Uani 1 1 d . . . . .
O1 O 0.71165(14) 0.13970(12) 0.14772(14) 0.0293(5) Uani 1 1 d . . . . .
C15 C 0.6397(2) 0.09661(17) 0.1915(2) 0.0288(7) Uani 1 1 d . . . . .
C16 C 0.5894(2) 0.15993(17) 0.2436(2) 0.0283(7) Uani 1 1 d . . . . .
O2 O 0.66627(13) 0.21462(11) 0.26415(13) 0.0271(5) Uani 1 1 d . . . . .
C17 C 0.6911(2) 0.0386(2) 0.2529(3) 0.0411(9) Uani 1 1 d . . . . .
H7 H 0.7309 0.0064 0.2173 0.062 Uiso 1 1 calc R U . . .
H8 H 0.6452 0.0067 0.2815 0.062 Uiso 1 1 calc R U . . .
H9 H 0.7305 0.0653 0.2994 0.062 Uiso 1 1 calc R U . . .
C18 C 0.5784(2) 0.0556(2) 0.1203(2) 0.0400(9) Uani 1 1 d . . . . .
H10 H 0.5528 0.0925 0.0757 0.060 Uiso 1 1 calc R U . . .
H11 H 0.5266 0.0302 0.1486 0.060 Uiso 1 1 calc R U . . .
H12 H 0.6159 0.0175 0.0906 0.060 Uiso 1 1 calc R U . . .
C19 C 0.5512(2) 0.1343(2) 0.3313(2) 0.0382(8) Uani 1 1 d . . . . .
H13 H 0.6028 0.1148 0.3718 0.057 Uiso 1 1 calc R U . . .
H14 H 0.5046 0.0938 0.3191 0.057 Uiso 1 1 calc R U . . .
H15 H 0.5214 0.1776 0.3598 0.057 Uiso 1 1 calc R U . . .
C20 C 0.5150(2) 0.2012(2) 0.1849(2) 0.0387(8) Uani 1 1 d . . . . .
H16 H 0.4939 0.2463 0.2167 0.058 Uiso 1 1 calc R U . . .
H17 H 0.4615 0.1670 0.1712 0.058 Uiso 1 1 calc R U . . .
H18 H 0.5415 0.2170 0.1286 0.058 Uiso 1 1 calc R U . . .
B2 B 0.7762(2) 0.48406(19) 0.2902(2) 0.0249(8) Uani 1 1 d . . . . .
C21 C 0.68303(19) 0.45922(16) 0.2326(2) 0.0235(7) Uani 1 1 d . . . . .
C22 C 0.6736(2) 0.46885(17) 0.1382(2) 0.0264(7) Uani 1 1 d . . . . .
C23 C 0.5907(2) 0.44654(17) 0.0894(2) 0.0275(7) Uani 1 1 d . . . . .
H44 H 0.5854 0.4538 0.0260 0.033 Uiso 1 1 calc R U . . .
C24 C 0.5161(2) 0.41405(17) 0.1310(2) 0.0278(7) Uani 1 1 d . . . . .
C25 C 0.5248(2) 0.40512(17) 0.2240(2) 0.0274(7) Uani 1 1 d . . . . .
H45 H 0.4740 0.3839 0.2537 0.033 Uiso 1 1 calc R U . . .
C26 C 0.6066(2) 0.42668(16) 0.2749(2) 0.0249(7) Uani 1 1 d . . . . .
C27 C 0.7507(2) 0.50245(19) 0.0854(2) 0.0331(8) Uani 1 1 d . . . . .
H19 H 0.8023 0.5200 0.1272 0.050 Uiso 1 1 calc R U . . .
H20 H 0.7257 0.5457 0.0495 0.050 Uiso 1 1 calc R U . . .
H21 H 0.7741 0.4635 0.0453 0.050 Uiso 1 1 calc R U . . .
C28 C 0.4289(2) 0.3872(2) 0.0774(2) 0.0382(8) Uani 1 1 d . . . . .
H22 H 0.4220 0.3320 0.0848 0.057 Uiso 1 1 calc R U . . .
H23 H 0.4341 0.3991 0.0135 0.057 Uiso 1 1 calc R U . . .
H24 H 0.3737 0.4131 0.0989 0.057 Uiso 1 1 calc R U . . .
C29 C 0.6135(2) 0.41014(18) 0.3750(2) 0.0293(7) Uani 1 1 d . . . . .
H25 H 0.5539 0.3886 0.3924 0.044 Uiso 1 1 calc R U . . .
H26 H 0.6267 0.4576 0.4083 0.044 Uiso 1 1 calc R U . . .
H27 H 0.6643 0.3735 0.3890 0.044 Uiso 1 1 calc R U . . .
C30 C 0.7725(2) 0.54879(16) 0.3651(2) 0.0248(7) Uani 1 1 d . . . . .
C31 C 0.7412(2) 0.62346(17) 0.3416(2) 0.0252(7) Uani 1 1 d . . . . .
C32 C 0.7319(2) 0.67813(18) 0.4081(2) 0.0325(8) Uani 1 1 d . . . . .
H46 H 0.7111 0.7278 0.3909 0.039 Uiso 1 1 calc R U . . .
C33 C 0.7843(2) 0.59058(18) 0.5217(2) 0.0308(7) Uani 1 1 d . . . . .
H47 H 0.7992 0.5791 0.5834 0.037 Uiso 1 1 calc R U . . .
C34 C 0.7519(2) 0.66262(19) 0.4987(2) 0.0323(8) Uani 1 1 d . . . . .
C35 C 0.7959(2) 0.53378(17) 0.4572(2) 0.0266(7) Uani 1 1 d . . . . .
C36 C 0.8339(2) 0.45777(18) 0.4904(2) 0.0331(8) Uani 1 1 d . . . . .
H28 H 0.8254 0.4200 0.4420 0.050 Uiso 1 1 calc R U . . .
H29 H 0.8000 0.4412 0.5421 0.050 Uiso 1 1 calc R U . . .
H30 H 0.9010 0.4628 0.5086 0.050 Uiso 1 1 calc R U . . .
C37 C 0.7213(2) 0.64595(18) 0.2447(2) 0.0319(8) Uani 1 1 d . . . . .
H31 H 0.6990 0.6989 0.2415 0.048 Uiso 1 1 calc R U . . .
H32 H 0.6729 0.6123 0.2166 0.048 Uiso 1 1 calc R U . . .
H33 H 0.7790 0.6414 0.2127 0.048 Uiso 1 1 calc R U . . .
C38 C 0.7418(3) 0.7234(2) 0.5693(3) 0.0519(10) Uani 1 1 d . . . . .
H34 H 0.7773 0.7688 0.5536 0.078 Uiso 1 1 calc R U . . .
H35 H 0.7663 0.7041 0.6281 0.078 Uiso 1 1 calc R U . . .
H36 H 0.6752 0.7366 0.5719 0.078 Uiso 1 1 calc R U . . .
C39 C 1.111(2) 0.4264(17) 0.126(2) 0.048(5) Uani 0.37(5) 1 d . U P A 1
F1 F 1.133(2) 0.4996(16) 0.1018(16) 0.056(4) Uani 0.37(5) 1 d . U P A 1
F2 F 1.0738(15) 0.4169(13) 0.0291(13) 0.045(4) Uani 0.37(5) 1 d . U P A 1
F3 F 1.1865(15) 0.4007(15) 0.171(2) 0.061(4) Uani 0.37(5) 1 d . U P A 1
F4 F 1.0897(12) 0.3959(12) 0.0421(13) 0.069(4) Uani 0.63(5) 1 d . U P A 2
F5 F 1.1791(8) 0.4154(7) 0.1444(11) 0.045(2) Uani 0.63(5) 1 d . U P A 2
F6 F 1.1131(10) 0.5187(8) 0.0941(9) 0.046(2) Uani 0.63(5) 1 d . U P A 2
C40 C 1.0953(10) 0.4446(9) 0.1112(9) 0.031(3) Uani 0.63(5) 1 d . U P A 2

loop_
_atom_site_aniso_label
_atom_site_aniso_U_11
_atom_site_aniso_U_22
_atom_site_aniso_U_33
_atom_site_aniso_U_23
_atom_site_aniso_U_13
_atom_site_aniso_U_12
N1 0.0242(14) 0.0234(13) 0.0225(14) -0.0025(11) -0.0013(10) -0.0029(10)
C1 0.0255(17) 0.0266(17) 0.0249(17) -0.0040(14) -0.0037(13) -0.0006(13)
C2 0.0249(17) 0.0347(18) 0.0327(18) -0.0083(15) -0.0010(14) -0.0080(14)
C3 0.0276(18) 0.0363(19) 0.036(2) -0.0081(15) 0.0065(15) -0.0092(14)
C4 0.0324(18) 0.0290(17) 0.0249(17) -0.0070(14) 0.0047(14) -0.0009(14)
C5 0.0269(16) 0.0234(16) 0.0185(15) -0.0038(13) -0.0010(12) -0.0001(13)
C6 0.0234(16) 0.0254(16) 0.0218(16) -0.0016(13) -0.0013(12) 0.0041(13)
N2 0.0211(13) 0.0222(13) 0.0234(14) -0.0030(11) 0.0008(10) -0.0013(10)
C7 0.0228(16) 0.0238(16) 0.0268(17) -0.0043(13) 0.0046(13) -0.0036(12)
C8 0.0267(17) 0.0279(17) 0.0225(16) -0.0030(13) 0.0005(13) 0.0000(13)
C9 0.0277(18) 0.0310(18) 0.038(2) -0.0049(15) 0.0006(14) 0.0016(14)
C10 0.0332(19) 0.0372(19) 0.0289(18) -0.0068(15) 0.0097(14) -0.0030(15)
C11 0.0369(19) 0.0349(18) 0.0221(17) -0.0048(14) 0.0035(14) -0.0065(14)
C12 0.0259(17) 0.0232(16) 0.0276(17) 0.0003(13) -0.0008(13) -0.0044(13)
C13 0.0324(19) 0.042(2) 0.0305(19) -0.0028(16) -0.0002(14) 0.0085(15)
C14 0.0371(19) 0.043(2) 0.0253(18) -0.0007(15) -0.0048(14) 0.0002(15)
B1 0.0216(18) 0.0286(19) 0.0241(19) 0.0015(16) -0.0006(14) 0.0020(14)
O1 0.0282(12) 0.0274(12) 0.0330(13) -0.0033(10) 0.0077(9) -0.0077(9)
C15 0.0278(17) 0.0277(17) 0.0310(18) 0.0013(14) 0.0027(14) -0.0074(13)
C16 0.0290(17) 0.0282(17) 0.0278(18) -0.0018(14) 0.0020(14) -0.0061(13)
O2 0.0262(11) 0.0291(12) 0.0263(12) -0.0027(9) 0.0035(9) -0.0059(9)
C17 0.0349(19) 0.037(2) 0.051(2) 0.0082(18) -0.0009(17) -0.0010(15)
C18 0.042(2) 0.039(2) 0.038(2) -0.0084(17) 0.0015(16) -0.0153(16)
C19 0.0372(19) 0.044(2) 0.034(2) -0.0032(17) 0.0070(15) -0.0116(16)
C20 0.0292(18) 0.038(2) 0.048(2) 0.0079(17) -0.0055(16) -0.0003(15)
B2 0.0275(19) 0.0236(18) 0.0237(19) 0.0071(15) 0.0026(15) -0.0018(14)
C21 0.0223(16) 0.0224(16) 0.0253(17) 0.0007(13) -0.0018(12) 0.0051(12)
C22 0.0265(17) 0.0272(17) 0.0255(17) 0.0020(14) 0.0009(13) 0.0037(13)
C23 0.0287(17) 0.0271(17) 0.0262(17) 0.0009(14) -0.0023(13) 0.0054(13)
C24 0.0250(17) 0.0236(16) 0.0339(19) -0.0033(14) -0.0051(13) 0.0056(13)
C25 0.0217(16) 0.0288(17) 0.0319(18) -0.0018(14) 0.0028(13) 0.0004(13)
C26 0.0276(17) 0.0217(16) 0.0252(17) -0.0019(13) 0.0008(13) 0.0042(12)
C27 0.0312(18) 0.043(2) 0.0248(17) 0.0028(15) -0.0005(14) -0.0012(14)
C28 0.0330(19) 0.0367(19) 0.043(2) 0.0003(17) -0.0077(16) -0.0064(15)
C29 0.0269(17) 0.0348(18) 0.0261(17) 0.0034(14) 0.0019(13) -0.0013(14)
C30 0.0237(16) 0.0222(16) 0.0283(17) -0.0005(13) 0.0012(13) 0.0003(12)
C31 0.0204(15) 0.0249(16) 0.0303(17) -0.0006(14) 0.0016(13) -0.0030(12)
C32 0.0287(18) 0.0267(17) 0.042(2) -0.0025(15) -0.0001(15) 0.0044(13)
C33 0.0324(18) 0.038(2) 0.0214(17) -0.0043(15) -0.0004(13) -0.0034(14)
C34 0.0290(18) 0.0359(19) 0.0320(19) -0.0118(15) 0.0017(14) 0.0001(14)
C35 0.0232(16) 0.0293(17) 0.0273(17) -0.0002(14) 0.0024(13) -0.0033(13)
C36 0.0409(19) 0.0326(18) 0.0253(18) 0.0048(15) -0.0008(14) 0.0030(15)
C37 0.0334(18) 0.0278(17) 0.0342(19) 0.0056(15) -0.0002(14) 0.0020(14)
C38 0.058(2) 0.050(2) 0.047(2) -0.0188(19) 0.0013(19) 0.0134(19)
C39 0.047(9) 0.053(8) 0.044(8) -0.005(7) 0.004(6) -0.004(7)
F1 0.057(8) 0.061(7) 0.051(6) -0.011(5) 0.018(5) -0.017(6)
F2 0.041(6) 0.060(7) 0.036(5) -0.002(5) 0.013(4) -0.018(5)
F3 0.040(5) 0.073(7) 0.070(8) -0.011(6) 0.014(5) 0.000(5)
F4 0.063(5) 0.085(7) 0.065(6) -0.045(5) 0.035(4) -0.037(5)
F5 0.026(3) 0.052(4) 0.057(5) -0.011(3) 0.010(3) -0.003(2)
F6 0.042(4) 0.044(4) 0.055(3) 0.004(3) 0.019(3) -0.018(3)
C40 0.029(5) 0.034(5) 0.029(5) -0.008(3) 0.006(3) -0.016(4)

loop_
_atom_type_symbol
_atom_type_description
_atom_type_scat_dispersion_real
_atom_type_scat_dispersion_imag
_atom_type_scat_source
C C 0.0033 0.0016 'International Tables Vol C Tables 4.2.6.8 and 6.1.1.4'
H H 0.0000 0.0000 'International Tables Vol C Tables 4.2.6.8 and 6.1.1.4'
B B 0.0013 0.0007 'International Tables Vol C Tables 4.2.6.8 and 6.1.1.4'
N N 0.0061 0.0033 'International Tables Vol C Tables 4.2.6.8 and 6.1.1.4'
O O 0.0106 0.0060 'International Tables Vol C Tables 4.2.6.8 and 6.1.1.4'
F F 0.0171 0.0103 'International Tables Vol C Tables 4.2.6.8 and 6.1.1.4'

loop_
_geom_angle_atom_site_label_1
_geom_angle_atom_site_label_2
_geom_angle_atom_site_label_3
_geom_angle
C1 N1 B2 121.7(2)
C1 N1 C5 114.4(2)
B2 N1 C5 123.6(2)
C2 C1 N1 121.6(3)
C2 C1 H37 119.2
N1 C1 H37 119.2
C1 C2 C3 119.2(3)
C1 C2 H38 120.4
C3 C2 H38 120.4
C4 C3 C2 119.5(3)
C4 C3 C40 120.6(5)
C2 C3 C40 119.6(5)
C4 C3 C39 121.4(10)
C2 C3 C39 117.7(11)
C3 C4 C5 120.0(3)
C3 C4 H39 120.0
C5 C4 H39 120.0
C6 C5 C4 129.0(3)
C6 C5 N1 117.2(2)
C4 C5 N1 113.8(2)
C5 C6 N2 130.1(3)
C5 C6 H40 114.9
N2 C6 H40 114.9
C6 N2 B1 120.8(2)
C6 N2 C7 120.0(2)
B1 N2 C7 119.0(2)
C8 C7 C12 122.1(3)
C8 C7 N2 118.9(3)
C12 C7 N2 119.0(3)
C9 C8 C7 118.4(3)
C9 C8 C13 120.3(3)
C7 C8 C13 121.2(3)
C8 C9 C10 120.8(3)
C8 C9 H41 119.6
C10 C9 H41 119.6
C11 C10 C9 119.9(3)
C11 C10 H42 120.0
C9 C10 H42 120.0
C10 C11 C12 120.8(3)
C10 C11 H43 119.6
C12 C11 H43 119.6
C11 C12 C7 118.0(3)
C11 C12 C14 120.7(3)
C7 C12 C14 121.4(3)
C8 C13 H1 109.5
C8 C13 H2 109.5
H1 C13 H2 109.5
C8 C13 H3 109.5
H1 C13 H3 109.5
H2 C13 H3 109.5
C12 C14 H4 109.5
C12 C14 H5 109.5
H4 C14 H5 109.5
C12 C14 H6 109.5
H4 C14 H6 109.5
H5 C14 H6 109.5
O1 B1 O2 114.2(3)
O1 B1 N2 121.4(3)
O2 B1 N2 124.5(3)
B1 O1 C15 106.2(2)
O1 C15 C18 108.9(2)
O1 C15 C17 106.8(2)
C18 C15 C17 109.6(3)
O1 C15 C16 102.4(2)
C18 C15 C16 115.1(3)
C17 C15 C16 113.4(3)
O2 C16 C20 107.0(2)
O2 C16 C19 108.6(2)
C20 C16 C19 111.1(3)
O2 C16 C15 101.9(2)
C20 C16 C15 112.5(3)
C19 C16 C15 114.9(3)
B1 O2 C16 105.6(2)
C15 C17 H7 109.5
C15 C17 H8 109.5
H7 C17 H8 109.5
C15 C17 H9 109.5
H7 C17 H9 109.5
H8 C17 H9 109.5
C15 C18 H10 109.5
C15 C18 H11 109.5
H10 C18 H11 109.5
C15 C18 H12 109.5
H10 C18 H12 109.5
H11 C18 H12 109.5
C16 C19 H13 109.5
C16 C19 H14 109.5
H13 C19 H14 109.5
C16 C19 H15 109.5
H13 C19 H15 109.5
H14 C19 H15 109.5
C16 C20 H16 109.5
C16 C20 H17 109.5
H16 C20 H17 109.5
C16 C20 H18 109.5
H16 C20 H18 109.5
H17 C20 H18 109.5
N1 B2 C21 120.1(3)
N1 B2 C30 119.5(3)
C21 B2 C30 120.4(3)
C22 C21 C26 117.7(3)
C22 C21 B2 121.5(3)
C26 C21 B2 120.7(3)
C23 C22 C21 120.2(3)
C23 C22 C27 117.2(3)
C21 C22 C27 122.6(3)
C24 C23 C22 121.9(3)
C24 C23 H44 119.0
C22 C23 H44 119.0
C23 C24 C25 118.1(3)
C23 C24 C28 121.5(3)
C25 C24 C28 120.5(3)
C24 C25 C26 121.6(3)
C24 C25 H45 119.2
C26 C25 H45 119.2
C25 C26 C21 120.5(3)
C25 C26 C29 118.5(3)
C21 C26 C29 120.9(3)
C22 C27 H19 109.5
C22 C27 H20 109.5
H19 C27 H20 109.5
C22 C27 H21 109.5
H19 C27 H21 109.5
H20 C27 H21 109.5
C24 C28 H22 109.5
C24 C28 H23 109.5
H22 C28 H23 109.5
C24 C28 H24 109.5
H22 C28 H24 109.5
H23 C28 H24 109.5
C26 C29 H25 109.5
C26 C29 H26 109.5
H25 C29 H26 109.5
C26 C29 H27 109.5
H25 C29 H27 109.5
H26 C29 H27 109.5
C35 C30 C31 117.4(3)
C35 C30 B2 121.9(3)
C31 C30 B2 120.6(3)
C32 C31 C30 120.3(3)
C32 C31 C37 118.7(3)
C30 C31 C37 120.9(3)
C34 C32 C31 122.2(3)
C34 C32 H46 118.9
C31 C32 H46 118.9
C34 C33 C35 122.3(3)
C34 C33 H47 118.9
C35 C33 H47 118.9
C33 C34 C32 117.7(3)
C33 C34 C38 121.3(3)
C32 C34 C38 121.0(3)
C33 C35 C30 120.0(3)
C33 C35 C36 117.4(3)
C30 C35 C36 122.5(3)
C35 C36 H28 109.5
C35 C36 H29 109.5
H28 C36 H29 109.5
C35 C36 H30 109.5
H28 C36 H30 109.5
H29 C36 H30 109.5
C31 C37 H31 109.5
C31 C37 H32 109.5
H31 C37 H32 109.5
C31 C37 H33 109.5
H31 C37 H33 109.5
H32 C37 H33 109.5
C34 C38 H34 109.5
C34 C38 H35 109.5
H34 C38 H35 109.5
C34 C38 H36 109.5
H34 C38 H36 109.5
H35 C38 H36 109.5
F3 C39 F1 105(2)
F3 C39 C3 117(2)
F1 C39 C3 106.1(19)
F3 C39 F2 132(3)
F1 C39 F2 85(2)
C3 C39 F2 103(2)
F4 C40 F6 118.1(19)
F4 C40 F5 93(2)
F6 C40 F5 104.9(9)
F4 C40 C3 114.0(10)
F6 C40 C3 114.1(10)
F5 C40 C3 110.2(9)

loop_
_geom_bond_atom_site_label_1
_geom_bond_atom_site_label_2
_geom_bond_distance
N1 C1 1.417(4)
N1 B2 1.423(4)
N1 C5 1.465(4)
C1 C2 1.334(4)
C1 H37 0.9500
C2 C3 1.451(4)
C2 H38 0.9500
C3 C4 1.341(4)
C3 C40 1.479(13)
C3 C39 1.51(3)
C4 C5 1.456(4)
C4 H39 0.9500
C5 C6 1.338(4)
C6 N2 1.404(4)
C6 H40 0.9500
N2 B1 1.426(4)
N2 C7 1.444(3)
C7 C8 1.391(4)
C7 C12 1.395(4)
C8 C9 1.383(4)
C8 C13 1.504(4)
C9 C10 1.390(5)
C9 H41 0.9500
C10 C11 1.385(5)
C10 H42 0.9500
C11 C12 1.393(4)
C11 H43 0.9500
C12 C14 1.509(4)
C13 H1 0.9800
C13 H2 0.9800
C13 H3 0.9800
C14 H4 0.9800
C14 H5 0.9800
C14 H6 0.9800
B1 O1 1.369(4)
B1 O2 1.372(4)
O1 C15 1.461(3)
C15 C18 1.509(4)
C15 C17 1.521(4)
C15 C16 1.556(4)
C16 O2 1.472(3)
C16 C20 1.511(4)
C16 C19 1.517(4)
C17 H7 0.9800
C17 H8 0.9800
C17 H9 0.9800
C18 H10 0.9800
C18 H11 0.9800
C18 H12 0.9800
C19 H13 0.9800
C19 H14 0.9800
C19 H15 0.9800
C20 H16 0.9800
C20 H17 0.9800
C20 H18 0.9800
B2 C21 1.591(5)
B2 C30 1.594(4)
C21 C22 1.413(4)
C21 C26 1.414(4)
C22 C23 1.399(4)
C22 C27 1.513(4)
C23 C24 1.388(4)
C23 H44 0.9500
C24 C25 1.389(4)
C24 C28 1.507(4)
C25 C26 1.398(4)
C25 H45 0.9500
C26 C29 1.514(4)
C27 H19 0.9800
C27 H20 0.9800
C27 H21 0.9800
C28 H22 0.9800
C28 H23 0.9800
C28 H24 0.9800
C29 H25 0.9800
C29 H26 0.9800
C29 H27 0.9800
C30 C35 1.414(4)
C30 C31 1.419(4)
C31 C32 1.390(4)
C31 C37 1.504(4)
C32 C34 1.386(5)
C32 H46 0.9500
C33 C34 1.379(5)
C33 C35 1.400(4)
C33 H47 0.9500
C34 C38 1.509(4)
C35 C36 1.508(4)
C36 H28 0.9800
C36 H29 0.9800
C36 H30 0.9800
C37 H31 0.9800
C37 H32 0.9800
C37 H33 0.9800
C38 H34 0.9800
C38 H35 0.9800
C38 H36 0.9800
C39 F3 1.30(3)
C39 F1 1.38(3)
C39 F2 1.52(4)
F4 C40 1.334(17)
F5 C40 1.361(12)
F6 C40 1.351(13)

loop_
_geom_torsion_atom_site_label_1
_geom_torsion_atom_site_label_2
_geom_torsion_atom_site_label_3
_geom_torsion_atom_site_label_4
_geom_torsion
B2 N1 C1 C2 -148.4(3)
C5 N1 C1 C2 25.8(4)
N1 C1 C2 C3 1.0(5)
C1 C2 C3 C4 -14.4(5)
C1 C2 C3 C40 159.5(8)
C1 C2 C3 C39 178.8(15)
C2 C3 C4 C5 -0.9(5)
C40 C3 C4 C5 -174.7(8)
C39 C3 C4 C5 165.4(16)
C3 C4 C5 C6 -150.7(3)
C3 C4 C5 N1 27.2(4)
C1 N1 C5 C6 139.4(3)
B2 N1 C5 C6 -46.5(4)
C1 N1 C5 C4 -38.8(3)
B2 N1 C5 C4 135.3(3)
C4 C5 C6 N2 -5.7(5)
N1 C5 C6 N2 176.4(3)
C5 C6 N2 B1 -171.4(3)
C5 C6 N2 C7 4.0(5)
C6 N2 C7 C8 83.2(3)
B1 N2 C7 C8 -101.2(3)
C6 N2 C7 C12 -96.0(3)
B1 N2 C7 C12 79.6(4)
C12 C7 C8 C9 1.3(4)
N2 C7 C8 C9 -177.8(3)
C12 C7 C8 C13 178.4(3)
N2 C7 C8 C13 -0.7(4)
C7 C8 C9 C10 0.1(5)
C13 C8 C9 C10 -177.0(3)
C8 C9 C10 C11 -0.5(5)
C9 C10 C11 C12 -0.6(5)
C10 C11 C12 C7 2.0(4)
C10 C11 C12 C14 -178.9(3)
C8 C7 C12 C11 -2.4(4)
N2 C7 C12 C11 176.8(2)
C8 C7 C12 C14 178.5(3)
N2 C7 C12 C14 -2.3(4)
C6 N2 B1 O1 174.2(3)
C7 N2 B1 O1 -1.3(4)
C6 N2 B1 O2 -5.6(4)
C7 N2 B1 O2 178.9(3)
O2 B1 O1 C15 -8.6(3)
N2 B1 O1 C15 171.5(3)
B1 O1 C15 C18 146.6(3)
B1 O1 C15 C17 -95.1(3)
B1 O1 C15 C16 24.3(3)
O1 C15 C16 O2 -30.6(3)
C18 C15 C16 O2 -148.6(3)
C17 C15 C16 O2 84.0(3)
O1 C15 C16 C20 83.6(3)
C18 C15 C16 C20 -34.4(4)
C17 C15 C16 C20 -161.7(3)
O1 C15 C16 C19 -147.9(3)
C18 C15 C16 C19 94.2(3)
C17 C15 C16 C19 -33.2(4)
O1 B1 O2 C16 -12.3(3)
N2 B1 O2 C16 167.5(3)
C20 C16 O2 B1 -92.1(3)
C19 C16 O2 B1 147.9(3)
C15 C16 O2 B1 26.2(3)
C1 N1 B2 C21 163.1(3)
C5 N1 B2 C21 -10.6(4)
C1 N1 B2 C30 -15.8(4)
C5 N1 B2 C30 170.6(3)
N1 B2 C21 C22 -61.2(4)
C30 B2 C21 C22 117.6(3)
N1 B2 C21 C26 118.9(3)
C30 B2 C21 C26 -62.3(4)
C26 C21 C22 C23 0.0(4)
B2 C21 C22 C23 -179.9(3)
C26 C21 C22 C27 -179.5(3)
B2 C21 C22 C27 0.6(4)
C21 C22 C23 C24 -0.5(4)
C27 C22 C23 C24 179.0(3)
C22 C23 C24 C25 1.1(4)
C22 C23 C24 C28 -177.4(3)
C23 C24 C25 C26 -1.2(4)
C28 C24 C25 C26 177.3(3)
C24 C25 C26 C21 0.7(4)
C24 C25 C26 C29 -175.8(3)
C22 C21 C26 C25 -0.1(4)
B2 C21 C26 C25 179.8(3)
C22 C21 C26 C29 176.3(3)
B2 C21 C26 C29 -3.8(4)
N1 B2 C30 C35 -63.7(4)
C21 B2 C30 C35 117.5(3)
N1 B2 C30 C31 119.1(3)
C21 B2 C30 C31 -59.7(4)
C35 C30 C31 C32 -1.9(4)
B2 C30 C31 C32 175.5(3)
C35 C30 C31 C37 175.7(3)
B2 C30 C31 C37 -7.0(4)
C30 C31 C32 C34 -0.2(4)
C37 C31 C32 C34 -177.8(3)
C35 C33 C34 C32 -0.8(5)
C35 C33 C34 C38 -178.8(3)
C31 C32 C34 C33 1.6(5)
C31 C32 C34 C38 179.5(3)
C34 C33 C35 C30 -1.3(5)
C34 C33 C35 C36 178.6(3)
C31 C30 C35 C33 2.6(4)
B2 C30 C35 C33 -174.7(3)
C31 C30 C35 C36 -177.3(3)
B2 C30 C35 C36 5.4(4)
C4 C3 C39 F3 -113(2)
C2 C3 C39 F3 53(2)
C40 C3 C39 F3 154(6)
C4 C3 C39 F1 129.8(16)
C2 C3 C39 F1 -64(2)
C40 C3 C39 F1 37(4)
C4 C3 C39 F2 41(3)
C2 C3 C39 F2 -152.7(14)
C40 C3 C39 F2 -52(4)
C4 C3 C40 F4 -14(3)
C2 C3 C40 F4 172(2)
C39 C3 C40 F4 84(5)
C4 C3 C40 F6 125.9(8)
C2 C3 C40 F6 -47.9(12)
C39 C3 C40 F6 -136(5)
C4 C3 C40 F5 -116.4(8)
C2 C3 C40 F5 69.8(11)
C39 C3 C40 F5 -19(4)
